data_7227730
loop_
_publ_author_name
'Alpuche-Garc\'ia, Andrea'
'D\'avila-Gonz\'alez, Xochitl'
'Arregui, Leticia'
'Beltr\'an, Hiram I.'

_publ_section_title
;
 Novel valproic aminophenol amides with enhanced glial cell viability
 effect
;
_journal_issue 20
_journal_name_full 'RSC Adv.'
_journal_page_first 12391
_journal_paper_doi 10.1039/C7RA00048K
_journal_volume 7
_journal_year 2017
_chemical_formula_moiety 'C15 H23 N O2'
_chemical_formula_sum 'C15 H23 N O2'
_chemical_formula_weight 249.34
_chemical_melting_point 342.15
_chemical_name_common VA2
_chemical_name_systematic
;
N-(4-methyl-2-hydroxyphenyl)-2-propylpentanamide
;
_space_group_crystal_system monoclinic
_space_group_IT_number 14
_space_group_name_Hall '-P 2ybc'
_space_group_name_H-M_alt 'P 1 21/c 1'
_symmetry_Int_Tables_number 14
_symmetry_space_group_name_Hall '-P 2ybc'
_symmetry_space_group_name_H-M 'P 1 21/c 1'
_atom_sites_solution_hydrogens mixed
_atom_sites_solution_primary direct
_audit_creation_date 2016-05-03
_audit_creation_method
;
Olex2 1.2
(compiled 2016.02.16 svn.r3265 for OlexSys, GUI svn.r5155)
;
_audit_update_record
;
2017-01-02 deposited with the CCDC.
2017-01-23 downloaded from the CCDC.
;
_cell_angle_alpha 90
_cell_angle_beta 102.535(3)
_cell_angle_gamma 90
_cell_formula_units_Z 4
_cell_length_a 8.9236(5)
_cell_length_b 8.7861(4)
_cell_length_c 19.7125(10)
_cell_measurement_reflns_used 50
_cell_measurement_temperature 293(2)
_cell_measurement_theta_max 8.42
_cell_measurement_theta_min 56.80
_cell_volume 1508.69(13)
_computing_cell_refinement 'HKL Scalepack (Otwinowski & Minor 1997)'
_computing_data_collection 'Collect (Nonius BV, 1997-2000)'
_computing_data_reduction
;
HKL Denzo and Scalepack (Otwinowski & Minor 1997)
;
_computing_molecular_graphics 'Olex2 (Dolomanov et al., 2009)'
_computing_publication_material 'Olex2 (Dolomanov et al., 2009)'
_computing_structure_refinement 'ShelXL (Sheldrick, 2015)'
_computing_structure_solution 'ShelXS (Sheldrick, 2008)'
_diffrn_ambient_temperature 293(2)
_diffrn_measured_fraction_theta_full 0.992
_diffrn_measured_fraction_theta_max 0.913
_diffrn_measurement_device_type KappaCCD
_diffrn_measurement_method 'CCD rotation images, thick slices'
_diffrn_radiation_type MoK\a
_diffrn_radiation_wavelength 0.71073
_diffrn_reflns_av_R_equivalents 0.1127
_diffrn_reflns_av_unetI/netI 0.0701
_diffrn_reflns_Laue_measured_fraction_full 0.992
_diffrn_reflns_Laue_measured_fraction_max 0.913
_diffrn_reflns_limit_h_max 11
_diffrn_reflns_limit_h_min -11
_diffrn_reflns_limit_k_max 11
_diffrn_reflns_limit_k_min -11
_diffrn_reflns_limit_l_max 22
_diffrn_reflns_limit_l_min -25
_diffrn_reflns_number 22042
_diffrn_reflns_point_group_measured_fraction_full 0.992
_diffrn_reflns_point_group_measured_fraction_max 0.913
_diffrn_reflns_theta_full 25.242
_diffrn_reflns_theta_max 28.400
_diffrn_reflns_theta_min 4.210
_diffrn_source 'fine-focus sealed tube'
_exptl_absorpt_coefficient_mu 0.072
_exptl_absorpt_correction_T_max 1
_exptl_absorpt_correction_T_min 0.577444
_exptl_absorpt_correction_type multi-scan
_exptl_absorpt_process_details
;
SADABS v.2.10 (Bruker,2003) was used for absorption correction.
R(int) was 0.0507 before and 0.0461 after correction.
The Ratio of minimum to maximum transmission is 0.5774.
The \l/2 correction factor is 0.0015.
;
_exptl_crystal_colour 'light yellow'
_exptl_crystal_density_diffrn 1.098
_exptl_crystal_description 'rectangular prism'
_exptl_crystal_F_000 544
_exptl_crystal_size_max 0.19
_exptl_crystal_size_mid 0.1
_exptl_crystal_size_min 0.075
_refine_diff_density_max 0.158
_refine_diff_density_min -0.135
_refine_diff_density_rms 0.030
_refine_ls_extinction_coef 0.015(5)
_refine_ls_extinction_expression Fc^*^=kFc[1+0.001xFc^2^\l^3^/sin(2\q)]^-1/4^
_refine_ls_extinction_method SHELXL
_refine_ls_goodness_of_fit_ref 1.032
_refine_ls_hydrogen_treatment mixed
_refine_ls_matrix_type full
_refine_ls_number_parameters 207
_refine_ls_number_reflns 3457
_refine_ls_number_restraints 30
_refine_ls_restrained_S_all 1.027
_refine_ls_R_factor_all 0.1490
_refine_ls_R_factor_gt 0.0681
_refine_ls_shift/su_max 0.000
_refine_ls_shift/su_mean 0.000
_refine_ls_structure_factor_coef Fsqd
_refine_ls_weighting_details 'w=1/[\s^2^(Fo^2^)+(0.0575P)^2^+0.4201P] where P=(Fo^2^+2Fc^2^)/3'
_refine_ls_weighting_scheme calc
_refine_ls_wR_factor_gt 0.1371
_refine_ls_wR_factor_ref 0.1690
_reflns_Friedel_coverage 0.000
_reflns_number_gt 1803
_reflns_number_total 3457
_reflns_threshold_expression 'I > 2\s(I)'
_cod_data_source_file c7ra00048k1.cif
_cod_data_source_block VA2
_cod_database_code 7227730
_shelxl_version_number 2014-3
_shelx_space_group_comment
;
The symmetry employed for this shelxl refinement is uniquely defined
by the following loop, which should always be used as a source of
symmetry information in preference to the above space-group names.
They are only intended as comments.
;
_shelx_estimated_absorpt_t_max 0.995
_shelx_estimated_absorpt_t_min 0.986

loop_
_space_group_symop_operation_xyz
'x, y, z'
'-x, y+1/2, -z+1/2'
'-x, -y, -z'
'x, -y-1/2, z-1/2'

loop_
_atom_site_label
_atom_site_type_symbol
_atom_site_fract_x
_atom_site_fract_y
_atom_site_fract_z
_atom_site_U_iso_or_equiv
_atom_site_adp_type
_atom_site_occupancy
_atom_site_site_symmetry_order
_atom_site_calc_flag
_atom_site_refinement_flags_posn
_atom_site_refinement_flags_adp
C12 C 1.0462(3) 0.7131(5) 0.43993(18) 0.1129(12) Uani 1 1 d . U
H12A H 1.1126 0.7994 0.4519 0.169 Uiso 1 1 calc GR .
H12B H 1.0652 0.6663 0.3986 0.169 Uiso 1 1 calc GR .
H12C H 1.0657 0.6409 0.4774 0.169 Uiso 1 1 calc GR .
C4 C 0.8812(3) 0.7645(3) 0.42720(13) 0.0717(7) Uani 1 1 d . .
C5 C 0.8258(3) 0.8518(3) 0.47439(14) 0.0750(8) Uani 1 1 d . .
C6 C 0.6759(3) 0.8972(3) 0.46306(13) 0.0681(7) Uani 1 1 d . .
C1 C 0.5717(3) 0.8552(2) 0.40292(12) 0.0561(6) Uani 1 1 d . .
C2 C 0.6250(2) 0.7693(2) 0.35370(10) 0.0507(5) Uani 1 1 d . .
C3 C 0.7776(3) 0.7251(3) 0.36674(13) 0.0611(6) Uani 1 1 d . .
C11B C 0.6433(5) 0.9290(4) 0.0802(2) 0.1295(14) Uani 1 1 d . U
H11A H 0.5984 0.8967 0.0337 0.194 Uiso 1 1 calc GR .
H11B H 0.7531 0.9219 0.0880 0.194 Uiso 1 1 calc GR .
H11C H 0.6145 1.0326 0.0864 0.194 Uiso 1 1 calc GR .
C10B C 0.5870(3) 0.8289(3) 0.13106(17) 0.0888(9) Uani 1 1 d . U
H10A H 0.6281 0.8667 0.1776 0.107 Uiso 1 1 calc R .
H10B H 0.6273 0.7272 0.1282 0.107 Uiso 1 1 calc R .
C9B C 0.4138(3) 0.8191(3) 0.12013(15) 0.0691(7) Uani 1 1 d . .
C8 C 0.3588(3) 0.7261(3) 0.17589(12) 0.0579(6) Uani 1 1 d . .
C9A C 0.1857(3) 0.7147(4) 0.16329(15) 0.0732(8) Uani 1 1 d . .
C10A C 0.1290(3) 0.6143(4) 0.21516(18) 0.0950(10) Uani 1 1 d . U
H10C H 0.1786 0.5158 0.2164 0.114 Uiso 1 1 calc R .
H10D H 0.1606 0.6593 0.2610 0.114 Uiso 1 1 calc R .
C11A C -0.0391(4) 0.5907(6) 0.2004(2) 0.1431(16) Uani 1 1 d . U
H11D H -0.0897 0.6871 0.2006 0.215 Uiso 1 1 calc GR .
H11E H -0.0650 0.5260 0.2353 0.215 Uiso 1 1 calc GR .
H11F H -0.0717 0.5438 0.1556 0.215 Uiso 1 1 calc GR .
C7 C 0.4230(2) 0.7980(2) 0.24594(11) 0.0524(6) Uani 1 1 d . .
N1 N 0.5286(2) 0.7178(2) 0.29024(9) 0.0536(5) Uani 1 1 d . .
O1 O 0.4218(2) 0.8959(2) 0.39613(10) 0.0730(5) Uani 1 1 d . .
O2 O 0.38129(17) 0.92699(16) 0.26071(8) 0.0594(5) Uani 1 1 d . .
H8 H 0.405(2) 0.624(3) 0.1760(11) 0.059(6) Uiso 1 1 d . .
H1 H 0.554(2) 0.635(2) 0.2750(10) 0.041(6) Uiso 1 1 d . .
H3 H 0.807(2) 0.666(2) 0.3324(11) 0.053(6) Uiso 1 1 d . .
H1A H 0.384(3) 0.909(3) 0.3496(17) 0.089(9) Uiso 1 1 d . .
H5 H 0.893(3) 0.884(3) 0.5161(14) 0.074(7) Uiso 1 1 d . .
H6 H 0.635(3) 0.957(3) 0.4968(15) 0.088(8) Uiso 1 1 d . .
H9AA H 0.150(3) 0.670(3) 0.1161(14) 0.079(8) Uiso 1 1 d . .
H9BA H 0.367(3) 0.919(3) 0.1177(13) 0.080(8) Uiso 1 1 d . .
H9AB H 0.139(3) 0.817(3) 0.1631(12) 0.063(7) Uiso 1 1 d . .
H9BB H 0.371(3) 0.775(3) 0.0755(14) 0.076(8) Uiso 1 1 d . .

loop_
_atom_site_aniso_label
_atom_site_aniso_U_11
_atom_site_aniso_U_22
_atom_site_aniso_U_33
_atom_site_aniso_U_23
_atom_site_aniso_U_13
_atom_site_aniso_U_12
C12 0.073(2) 0.146(3) 0.105(2) -0.016(2) -0.0134(17) 0.022(2)
C4 0.0608(16) 0.0811(17) 0.0653(16) -0.0005(14) -0.0035(13) 0.0038(13)
C5 0.080(2) 0.0814(18) 0.0551(16) -0.0069(14) -0.0045(14) -0.0026(15)
C6 0.0810(19) 0.0710(16) 0.0503(14) -0.0081(12) 0.0100(13) 0.0016(14)
C1 0.0630(15) 0.0525(12) 0.0530(14) 0.0036(10) 0.0132(11) 0.0016(11)
C2 0.0580(13) 0.0453(11) 0.0464(12) 0.0004(9) 0.0057(10) -0.0003(10)
C3 0.0654(16) 0.0600(14) 0.0560(14) -0.0032(12) 0.0086(12) 0.0078(12)
C11B 0.150(3) 0.106(3) 0.155(3) -0.006(3) 0.081(3) -0.020(2)
C10B 0.083(2) 0.0862(19) 0.102(2) -0.0005(17) 0.0310(17) -0.0100(15)
C9B 0.0793(19) 0.0644(16) 0.0594(16) -0.0046(13) 0.0062(13) 0.0007(14)
C8 0.0597(14) 0.0514(13) 0.0572(14) -0.0044(11) 0.0007(11) -0.0016(11)
C9A 0.0633(17) 0.0838(19) 0.0670(18) -0.0079(15) 0.0025(13) -0.0074(15)
C10A 0.075(2) 0.109(2) 0.100(2) -0.0085(19) 0.0194(17) -0.0155(17)
C11A 0.093(3) 0.195(4) 0.147(4) -0.021(3) 0.038(2) -0.042(3)
C7 0.0519(13) 0.0466(12) 0.0566(13) 0.0006(10) 0.0073(10) -0.0031(10)
N1 0.0599(12) 0.0418(10) 0.0545(11) -0.0060(9) 0.0024(9) 0.0043(9)
O1 0.0671(12) 0.0910(13) 0.0623(12) -0.0041(9) 0.0176(9) 0.0130(9)
O2 0.0681(10) 0.0439(8) 0.0618(10) -0.0012(7) 0.0048(7) 0.0062(7)

loop_
_atom_type_symbol
_atom_type_description
_atom_type_scat_dispersion_real
_atom_type_scat_dispersion_imag
_atom_type_scat_source
C C 0.0033 0.0016 'International Tables Vol C Tables 4.2.6.8 and 6.1.1.4'
H H 0.0000 0.0000 'International Tables Vol C Tables 4.2.6.8 and 6.1.1.4'
N N 0.0061 0.0033 'International Tables Vol C Tables 4.2.6.8 and 6.1.1.4'
O O 0.0106 0.0060 'International Tables Vol C Tables 4.2.6.8 and 6.1.1.4'

loop_
_geom_angle_atom_site_label_1
_geom_angle_atom_site_label_2
_geom_angle_atom_site_label_3
_geom_angle
H12A C12 H12B 109.5
H12A C12 H12C 109.5
H12B C12 H12C 109.5
C4 C12 H12A 109.5
C4 C12 H12B 109.5
C4 C12 H12C 109.5
C5 C4 C12 122.3(2)
C5 C4 C3 116.8(2)
C3 C4 C12 120.9(3)
C4 C5 H5 119.9(15)
C6 C5 C4 122.3(2)
C6 C5 H5 117.8(15)
C5 C6 C1 120.8(3)
C5 C6 H6 122.6(16)
C1 C6 H6 116.6(16)
C6 C1 C2 118.2(2)
O1 C1 C6 118.4(2)
O1 C1 C2 123.4(2)
C1 C2 N1 123.4(2)
C3 C2 C1 119.6(2)
C3 C2 N1 117.0(2)
C4 C3 C2 122.4(2)
C4 C3 H3 121.4(13)
C2 C3 H3 116.3(13)
H11A C11B H11B 109.5
H11A C11B H11C 109.5
H11B C11B H11C 109.5
C10B C11B H11A 109.5
C10B C11B H11B 109.5
C10B C11B H11C 109.5
C11B C10B H10A 108.6
C11B C10B H10B 108.6
C11B C10B C9B 114.7(3)
H10A C10B H10B 107.6
C9B C10B H10A 108.6
C9B C10B H10B 108.6
C10B C9B C8 113.8(2)
C10B C9B H9BA 111.7(15)
C10B C9B H9BB 110.0(15)
C8 C9B H9BA 108.5(16)
C8 C9B H9BB 108.4(15)
H9BA C9B H9BB 104(2)
C9B C8 H8 106.7(13)
C9A C8 C9B 113.1(2)
C9A C8 C7 110.4(2)
C9A C8 H8 110.6(12)
C7 C8 C9B 108.34(19)
C7 C8 H8 107.5(12)
C8 C9A C10A 113.9(2)
C8 C9A H9AA 106.5(15)
C8 C9A H9AB 110.5(13)
C10A C9A H9AA 108.6(15)
C10A C9A H9AB 109.3(14)
H9AA C9A H9AB 108(2)
C9A C10A H10C 108.5
C9A C10A H10D 108.5
H10C C10A H10D 107.5
C11A C10A C9A 114.9(3)
C11A C10A H10C 108.5
C11A C10A H10D 108.5
C10A C11A H11D 109.5
C10A C11A H11E 109.5
C10A C11A H11F 109.5
H11D C11A H11E 109.5
H11D C11A H11F 109.5
H11E C11A H11F 109.5
N1 C7 C8 116.7(2)
O2 C7 C8 121.28(19)
O2 C7 N1 122.0(2)
C2 N1 H1 115.7(13)
C7 N1 C2 127.56(19)
C7 N1 H1 115.3(13)
C1 O1 H1A 105.7(18)

loop_
_geom_bond_atom_site_label_1
_geom_bond_atom_site_label_2
_geom_bond_distance
C12 H12A 0.9600
C12 H12B 0.9600
C12 H12C 0.9600
C12 C4 1.508(4)
C4 C5 1.378(4)
C4 C3 1.384(3)
C5 C6 1.367(4)
C5 H5 0.95(3)
C6 C1 1.388(3)
C6 H6 0.98(3)
C1 C2 1.392(3)
C1 O1 1.362(3)
C2 C3 1.386(3)
C2 N1 1.429(3)
C3 H3 0.94(2)
C11B H11A 0.9600
C11B H11B 0.9600
C11B H11C 0.9600
C11B C10B 1.500(5)
C10B H10A 0.9700
C10B H10B 0.9700
C10B C9B 1.516(4)
C9B C8 1.533(4)
C9B H9BA 0.97(3)
C9B H9BB 0.96(3)
C8 C9A 1.513(3)
C8 C7 1.514(3)
C8 H8 0.99(2)
C9A C10A 1.518(4)
C9A H9AA 0.99(3)
C9A H9AB 0.99(2)
C10A H10C 0.9700
C10A H10D 0.9700
C10A C11A 1.479(4)
C11A H11D 0.9600
C11A H11E 0.9600
C11A H11F 0.9600
C7 N1 1.338(3)
C7 O2 1.247(2)
N1 H1 0.83(2)
O1 H1A 0.91(3)

loop_
_geom_torsion_atom_site_label_1
_geom_torsion_atom_site_label_2
_geom_torsion_atom_site_label_3
_geom_torsion_atom_site_label_4
_geom_torsion
C12 C4 C5 C6 -179.4(3)
C12 C4 C3 C2 179.4(3)
C4 C5 C6 C1 0.6(4)
C5 C4 C3 C2 -0.6(4)
C5 C6 C1 C2 -1.7(4)
C5 C6 C1 O1 176.2(2)
C6 C1 C2 C3 1.7(3)
C6 C1 C2 N1 179.3(2)
C1 C2 C3 C4 -0.6(4)
C1 C2 N1 C7 45.4(3)
C3 C4 C5 C6 0.5(4)
C3 C2 N1 C7 -137.0(2)
C11B C10B C9B C8 -175.6(3)
C10B C9B C8 C9A -178.8(2)
C10B C9B C8 C7 58.5(3)
C9B C8 C9A C10A 176.1(2)
C9B C8 C7 N1 -112.0(2)
C9B C8 C7 O2 66.6(3)
C8 C9A C10A C11A -175.0(3)
C8 C7 N1 C2 168.4(2)
C9A C8 C7 N1 123.7(2)
C9A C8 C7 O2 -57.7(3)
C7 C8 C9A C10A -62.4(3)
N1 C2 C3 C4 -178.3(2)
O1 C1 C2 C3 -176.1(2)
O1 C1 C2 N1 1.5(3)
O2 C7 N1 C2 -10.2(4)
